data_7049397
loop_
_publ_author_name
'Guo, Liwei'
'Zada, Muhammad'
'Zhang, Wenjuan'
'Vignesh, Arumugam'
'Zhu, Dongzhi'
'Ma, Yanping'
'Liang, Tongling'
'Sun, Wen-Hua'

_publ_section_title
;
 Highly linear polyethylenes tailored with
 2,6-bis[1-(p-dibenzo-cycloheptylarylimino)ethyl]pyridylcobalt
 dichlorides.
;
_journal_issue 17
_journal_name_full 'Dalton transactions (Cambridge, England : 2003)'
_journal_page_first 5604
_journal_page_last 5613
_journal_paper_doi 10.1039/c9dt01109a
_journal_volume 48
_journal_year 2019
_chemical_formula_moiety 'C63 H67 Cl2 Co N3'
_chemical_formula_sum 'C63 H67 Cl2 Co N3'
_chemical_formula_weight 996.02
_space_group_crystal_system orthorhombic
_space_group_IT_number 33
_space_group_name_Hall 'P 2c -2n'
_space_group_name_H-M_alt 'P n a 21'
_symmetry_space_group_name_Hall 'P 2c -2n'
_symmetry_space_group_name_H-M 'P n a 21'
_atom_sites_solution_hydrogens geom
_atom_sites_solution_primary iterative
_audit_creation_date 2019-01-23
_audit_creation_method
;
Olex2 1.2
(compiled 2018.05.29 svn.r3508 for OlexSys, GUI svn.r5506)
;
_audit_update_record
;
2019-02-16 deposited with the CCDC.    2019-03-21 downloaded from the CCDC.
;
_cell_angle_alpha 90
_cell_angle_beta 90
_cell_angle_gamma 90
_cell_formula_units_Z 4
_cell_length_a 16.408(3)
_cell_length_b 20.900(4)
_cell_length_c 18.114(4)
_cell_measurement_reflns_used 21567
_cell_measurement_temperature 173.1500
_cell_measurement_theta_max 27.4841
_cell_measurement_theta_min 1.5785
_cell_volume 6212(2)
_computing_molecular_graphics 'Olex2 (Dolomanov et al., 2009)'
_computing_publication_material 'Olex2 (Dolomanov et al., 2009)'
_computing_structure_refinement 'ShelXL (Sheldrick, 2015)'
_computing_structure_solution 'olex2.solve (Bourhis et al., 2015)'
_diffrn_ambient_temperature 173.1500
_diffrn_measured_fraction_theta_full 0.998
_diffrn_measured_fraction_theta_max 0.999
_diffrn_measurement_device
;
Saturn724+ (2x2 bin mode)
;
_diffrn_measurement_method dtprofit.ref
_diffrn_radiation_type MoK\a
_diffrn_radiation_wavelength 0.71073
_diffrn_reflns_av_R_equivalents 0.0768
_diffrn_reflns_av_unetI/netI 0.0548
_diffrn_reflns_Laue_measured_fraction_full 0.998
_diffrn_reflns_Laue_measured_fraction_max 0.999
_diffrn_reflns_limit_h_max 21
_diffrn_reflns_limit_h_min -21
_diffrn_reflns_limit_k_max 26
_diffrn_reflns_limit_k_min -27
_diffrn_reflns_limit_l_max 23
_diffrn_reflns_limit_l_min -23
_diffrn_reflns_number 67430
_diffrn_reflns_point_group_measured_fraction_full 0.998
_diffrn_reflns_point_group_measured_fraction_max 0.995
_diffrn_reflns_theta_full 25.242
_diffrn_reflns_theta_max 27.487
_diffrn_reflns_theta_min 1.937
_exptl_absorpt_coefficient_mu 0.399
_exptl_absorpt_correction_T_max 0.0000
_exptl_absorpt_correction_T_min 0.0000
_exptl_absorpt_correction_type none
_exptl_crystal_colour Colorless
_exptl_crystal_density_diffrn 1.065
_exptl_crystal_description Prism
_exptl_crystal_F_000 2108
_exptl_crystal_size_max 0.2
_exptl_crystal_size_mid 0.2
_exptl_crystal_size_min 0.2
_refine_diff_density_max 0.253
_refine_diff_density_min -0.267
_refine_diff_density_rms 0.049
_refine_ls_abs_structure_details
;
 Flack x determined using 5169 quotients [(I+)-(I-)]/[(I+)+(I-)]
 (Parsons, Flack and Wagner, Acta Cryst. B69 (2013) 249-259).
;
_refine_ls_abs_structure_Flack 0.045(7)
_refine_ls_extinction_method none
_refine_ls_goodness_of_fit_ref 1.053
_refine_ls_hydrogen_treatment constr
_refine_ls_matrix_type full
_refine_ls_number_parameters 632
_refine_ls_number_reflns 14194
_refine_ls_number_restraints 1
_refine_ls_restrained_S_all 1.053
_refine_ls_R_factor_all 0.0545
_refine_ls_R_factor_gt 0.0497
_refine_ls_shift/su_max 0.007
_refine_ls_shift/su_mean 0.000
_refine_ls_structure_factor_coef Fsqd
_refine_ls_weighting_details 'w=1/[\s^2^(Fo^2^)+(0.0576P)^2^+2.4476P] where P=(Fo^2^+2Fc^2^)/3'
_refine_ls_weighting_scheme calc
_refine_ls_wR_factor_gt 0.1198
_refine_ls_wR_factor_ref 0.1222
_reflns_Friedel_coverage 0.932
_reflns_Friedel_fraction_full 0.997
_reflns_Friedel_fraction_max 0.992
_reflns_number_gt 13321
_reflns_number_total 14194
_reflns_threshold_expression 'I > 2\s(I)'
_cod_data_source_file c9dt01109a2.cif
_cod_data_source_block Co3
_cod_depositor_comments
;
The following automatic conversions were performed:

'_exptl_absorpt_correction_type' value 'None' changed to 'none'
according to
/home/data/users/saulius/crontab/automatic-downloads/rss-feeds/RSC/lib/dictionaries/cif_core.dic
dictionary named 'cif_core.dic' version 2.4.2 from 2011-04-26.

Automatic conversion script
Id: cif_fix_values 4973 2017-02-22 13:04:09Z antanas 

 Adding full bibliography for 7049396--7049399.cif.
;
_cod_database_code 7049397
_shelx_shelxl_version_number 2017/1
_shelx_space_group_comment
;
The symmetry employed for this shelxl refinement is uniquely defined
by the following loop, which should always be used as a source of
symmetry information in preference to the above space-group names.
They are only intended as comments.
;
_olex2_refinement_description
;
1. Fixed Uiso
 At 1.2 times of:
  All C(H) groups, All C(H,H) groups
 At 1.5 times of:
  All C(H,H,H) groups
2.a Ternary CH refined with riding coordinates:
 C22(H22), C16(H16), C43(H43), C49(H49), C46(H46), C19(H19)
2.b Secondary CH2 refined with riding coordinates:
 C30(H30a,H30b), C29(H29a,H29b), C56(H56a,H56b), C57(H57a,H57b)
2.c Aromatic/amide H refined with riding coordinates:
 C14(H14), C41(H41), C2(H2), C12(H12), C4(H4), C39(H39), C3(H3), C24(H24),
 C62(H62), C32(H32), C25(H25), C27(H27), C26(H26), C35(H35), C51(H51), C34(H34),
  C33(H33), C60(H60), C59(H59), C61(H61), C53(H53), C54(H54), C52(H52)
2.d Idealised Me refined as rotating group:
 C7(H7a,H7b,H7c), C9(H9a,H9b,H9c), C47(H47a,H47b,H47c), C44(H44a,H44b,H44c),
 C18(H18a,H18b,H18c), C21(H21a,H21b,H21c), C17(H17a,H17b,H17c), C48(H48a,H48b,
 H48c), C45(H45a,H45b,H45c), C20(H20a,H20b,H20c)
;
_olex2_submission_special_instructions 'No special instructions were received'

loop_
_space_group_symop_operation_xyz
'x, y, z'
'-x, -y, z+1/2'
'x+1/2, -y+1/2, z'
'-x+1/2, y+1/2, z+1/2'

loop_
_atom_site_label
_atom_site_type_symbol
_atom_site_fract_x
_atom_site_fract_y
_atom_site_fract_z
_atom_site_U_iso_or_equiv
_atom_site_adp_type
_atom_site_occupancy
_atom_site_site_symmetry_order
_atom_site_calc_flag
_atom_site_refinement_flags_posn
Co1 Co 0.79092(3) 0.72159(2) 0.55699(3) 0.02468(12) Uani 1 1 d .
Cl1 Cl 0.69833(6) 0.73934(5) 0.46882(6) 0.0364(2) Uani 1 1 d .
Cl2 Cl 0.74453(7) 0.72382(4) 0.67455(6) 0.0371(2) Uani 1 1 d .
N2 N 0.91247(16) 0.70331(13) 0.56520(17) 0.0248(6) Uani 1 1 d .
N1 N 0.80181(17) 0.61507(13) 0.54243(15) 0.0231(6) Uani 1 1 d .
N3 N 0.85130(16) 0.81842(12) 0.55446(18) 0.0261(6) Uani 1 1 d .
C40 C 0.7048(2) 0.98038(18) 0.5123(2) 0.0305(8) Uani 1 1 d .
C14 C 0.6336(2) 0.49781(16) 0.5741(2) 0.0286(7) Uani 1 1 d .
H14 H 0.607436 0.477787 0.613314 0.034 Uiso 1 1 calc R
C42 C 0.7966(2) 0.89735(17) 0.4687(2) 0.0297(8) Uani 1 1 d .
C41 C 0.7442(2) 0.94939(17) 0.4552(2) 0.0321(8) Uani 1 1 d .
H41 H 0.735949 0.963142 0.406926 0.039 Uiso 1 1 calc R
C13 C 0.6075(2) 0.48521(16) 0.5029(2) 0.0276(7) Uani 1 1 d .
C2 C 1.0205(2) 0.62886(18) 0.5769(2) 0.0341(8) Uani 1 1 d .
H2 H 1.038895 0.586762 0.576649 0.041 Uiso 1 1 calc R
C12 C 0.6449(2) 0.51745(16) 0.4454(2) 0.0283(7) Uani 1 1 d .
H12 H 0.626875 0.510185 0.397438 0.034 Uiso 1 1 calc R
C22 C 0.5388(2) 0.43707(16) 0.4874(2) 0.0280(7) Uani 1 1 d .
H22 H 0.491281 0.462757 0.473295 0.034 Uiso 1 1 calc R
C4 C 1.0466(2) 0.74113(18) 0.5877(2) 0.0336(8) Uani 1 1 d .
H4 H 1.082320 0.774998 0.595517 0.040 Uiso 1 1 calc R
C8 C 0.9278(2) 0.81703(16) 0.5669(2) 0.0293(7) Uani 1 1 d .
C7 C 0.8997(2) 0.52457(17) 0.5492(3) 0.0404(9) Uani 1 1 d .
H7A H 0.853006 0.498255 0.539366 0.061 Uiso 1 1 calc GR
H7B H 0.923277 0.512510 0.595650 0.061 Uiso 1 1 calc GR
H7C H 0.939216 0.518873 0.510632 0.061 Uiso 1 1 calc GR
C5 C 0.9643(2) 0.75233(16) 0.5752(2) 0.0280(7) Uani 1 1 d .
C39 C 0.7207(2) 0.96145(17) 0.5842(2) 0.0297(8) Uani 1 1 d .
H39 H 0.697118 0.984205 0.622853 0.036 Uiso 1 1 calc R
C16 C 0.7251(2) 0.54753(18) 0.6690(2) 0.0316(8) Uani 1 1 d .
H16 H 0.769868 0.578578 0.670000 0.038 Uiso 1 1 calc R
C36 C 0.5138(2) 0.40082(15) 0.5561(2) 0.0307(7) Uani 1 1 d .
C3 C 1.0742(2) 0.67905(19) 0.5884(3) 0.0385(9) Uani 1 1 d .
H3 H 1.129125 0.670705 0.596601 0.046 Uiso 1 1 calc R
C11 C 0.7091(2) 0.56075(17) 0.4570(2) 0.0269(8) Uani 1 1 d .
C6 C 0.8741(2) 0.59368(15) 0.5521(2) 0.0270(7) Uani 1 1 d .
C43 C 0.8435(3) 0.86833(19) 0.4041(2) 0.0366(9) Uani 1 1 d .
H43 H 0.871004 0.829720 0.422049 0.044 Uiso 1 1 calc R
C37 C 0.8072(2) 0.87713(15) 0.5414(2) 0.0268(7) Uani 1 1 d .
C38 C 0.7711(2) 0.90922(16) 0.6008(2) 0.0285(7) Uani 1 1 d .
C1 C 0.9390(2) 0.64281(15) 0.5658(2) 0.0252(7) Uani 1 1 d .
C31 C 0.5574(3) 0.34897(19) 0.5860(2) 0.0376(9) Uani 1 1 d .
C63 C 0.6293(3) 1.0554(2) 0.4203(2) 0.0389(9) Uani 1 1 d .
C49 C 0.6427(2) 1.03497(18) 0.5006(2) 0.0329(8) Uani 1 1 d .
H49 H 0.590348 1.016510 0.515699 0.039 Uiso 1 1 calc R
C24 C 0.4995(3) 0.38942(18) 0.3649(2) 0.0361(8) Uani 1 1 d .
H24 H 0.454893 0.416863 0.364857 0.043 Uiso 1 1 calc R
C15 C 0.6984(2) 0.53987(17) 0.5891(2) 0.0265(7) Uani 1 1 d .
C10 C 0.7358(2) 0.57063(16) 0.5297(2) 0.0250(7) Uani 1 1 d .
C23 C 0.5545(2) 0.39205(17) 0.4226(2) 0.0296(7) Uani 1 1 d .
C46 C 0.7892(2) 0.89398(18) 0.6812(2) 0.0326(8) Uani 1 1 d .
H46 H 0.819435 0.853567 0.682976 0.039 Uiso 1 1 calc R
C19 C 0.7510(3) 0.59148(19) 0.3914(2) 0.0330(8) Uani 1 1 d .
H19 H 0.781986 0.628316 0.409640 0.040 Uiso 1 1 calc R
C9 C 0.9834(3) 0.87431(18) 0.5707(3) 0.0442(11) Uani 1 1 d .
H9A H 1.027190 0.869123 0.536035 0.066 Uiso 1 1 calc GR
H9B H 1.005354 0.877986 0.619669 0.066 Uiso 1 1 calc GR
H9C H 0.953231 0.912282 0.558882 0.066 Uiso 1 1 calc GR
C62 C 0.5670(3) 1.0221(3) 0.3825(3) 0.0550(12) Uani 1 1 d .
H62 H 0.540234 0.988842 0.406516 0.066 Uiso 1 1 calc R
C28 C 0.6219(2) 0.35044(17) 0.4224(2) 0.0337(8) Uani 1 1 d .
C47 C 0.8435(3) 0.9467(2) 0.7142(3) 0.0480(11) Uani 1 1 d .
H47A H 0.894745 0.947559 0.688638 0.072 Uiso 1 1 calc GR
H47B H 0.852734 0.938031 0.765588 0.072 Uiso 1 1 calc GR
H47C H 0.816957 0.987365 0.709023 0.072 Uiso 1 1 calc GR
C50 C 0.6570(3) 1.08896(17) 0.5549(3) 0.0395(8) Uani 1 1 d .
C44 C 0.7896(3) 0.8489(2) 0.3394(3) 0.0471(11) Uani 1 1 d .
H44A H 0.751872 0.816551 0.355246 0.071 Uiso 1 1 calc GR
H44B H 0.822841 0.832375 0.300254 0.071 Uiso 1 1 calc GR
H44C H 0.759929 0.885553 0.322108 0.071 Uiso 1 1 calc GR
C55 C 0.7253(3) 1.1283(2) 0.5493(3) 0.0524(12) Uani 1 1 d .
C30 C 0.6348(3) 0.3192(2) 0.5553(3) 0.0478(10) Uani 1 1 d .
H30A H 0.622314 0.274968 0.543472 0.057 Uiso 1 1 calc R
H30B H 0.674328 0.318342 0.595129 0.057 Uiso 1 1 calc R
C32 C 0.5277(3) 0.3208(2) 0.6513(3) 0.0488(11) Uani 1 1 d .
H32 H 0.555629 0.286263 0.671522 0.059 Uiso 1 1 calc R
C25 C 0.5095(3) 0.3464(2) 0.3065(3) 0.0463(10) Uani 1 1 d .
H25 H 0.471438 0.344628 0.268542 0.056 Uiso 1 1 calc R
C18 C 0.6577(3) 0.5731(2) 0.7177(3) 0.0475(11) Uani 1 1 d .
H18A H 0.642564 0.615161 0.701389 0.071 Uiso 1 1 calc GR
H18B H 0.676439 0.575150 0.767853 0.071 Uiso 1 1 calc GR
H18C H 0.611304 0.545238 0.714770 0.071 Uiso 1 1 calc GR
C21 C 0.6895(3) 0.6162(2) 0.3340(2) 0.0454(10) Uani 1 1 d .
H21A H 0.664907 0.580569 0.309080 0.068 Uiso 1 1 calc GR
H21B H 0.717157 0.642727 0.298770 0.068 Uiso 1 1 calc GR
H21C H 0.648014 0.640728 0.358455 0.068 Uiso 1 1 calc GR
C27 C 0.6320(3) 0.30883(19) 0.3635(3) 0.0416(10) Uani 1 1 d .
H27 H 0.677055 0.281873 0.362598 0.050 Uiso 1 1 calc R
C26 C 0.5766(3) 0.3064(2) 0.3058(3) 0.0470(11) Uani 1 1 d .
H26 H 0.584453 0.278098 0.266899 0.056 Uiso 1 1 calc R
C35 C 0.4433(3) 0.42159(19) 0.5919(2) 0.0376(9) Uani 1 1 d .
H35 H 0.414095 0.455403 0.571648 0.045 Uiso 1 1 calc R
C17 C 0.7574(3) 0.4847(2) 0.7004(3) 0.0507(12) Uani 1 1 d .
H17A H 0.713643 0.454376 0.703859 0.076 Uiso 1 1 calc GR
H17B H 0.779854 0.492106 0.748556 0.076 Uiso 1 1 calc GR
H17C H 0.799028 0.468122 0.668413 0.076 Uiso 1 1 calc GR
C29 C 0.6774(3) 0.3479(2) 0.4880(3) 0.0410(10) Uani 1 1 d .
H29A H 0.695823 0.390783 0.499764 0.049 Uiso 1 1 calc R
H29B H 0.724942 0.322310 0.475990 0.049 Uiso 1 1 calc R
C51 C 0.6050(4) 1.0967(2) 0.6146(3) 0.0548(13) Uani 1 1 d .
H51 H 0.559078 1.070840 0.618576 0.066 Uiso 1 1 calc R
C48 C 0.7134(3) 0.8870(2) 0.7294(2) 0.0424(10) Uani 1 1 d .
H48A H 0.683350 0.926440 0.729173 0.064 Uiso 1 1 calc GR
H48B H 0.729393 0.876941 0.779061 0.064 Uiso 1 1 calc GR
H48C H 0.679685 0.853280 0.710377 0.064 Uiso 1 1 calc GR
C34 C 0.4153(3) 0.3939(2) 0.6564(3) 0.0476(11) Uani 1 1 d .
H34 H 0.368380 0.409091 0.679265 0.057 Uiso 1 1 calc R
C33 C 0.4584(3) 0.3430(2) 0.6863(3) 0.0540(12) Uani 1 1 d .
H33 H 0.440767 0.323941 0.729805 0.065 Uiso 1 1 calc R
C60 C 0.5830(4) 1.0877(4) 0.2769(3) 0.0765(19) Uani 1 1 d .
H60 H 0.566606 1.100099 0.229918 0.092 Uiso 1 1 calc R
C45 C 0.9093(3) 0.9149(3) 0.3776(3) 0.0611(14) Uani 1 1 d .
H45A H 0.884109 0.953750 0.360937 0.092 Uiso 1 1 calc GR
H45B H 0.939258 0.895889 0.337755 0.092 Uiso 1 1 calc GR
H45C H 0.945749 0.924276 0.417649 0.092 Uiso 1 1 calc GR
C59 C 0.6452(4) 1.1196(3) 0.3113(3) 0.0679(17) Uani 1 1 d .
H59 H 0.671821 1.152447 0.286470 0.081 Uiso 1 1 calc R
C58 C 0.6695(3) 1.1040(2) 0.3828(3) 0.0483(11) Uani 1 1 d .
C61 C 0.5446(4) 1.0373(4) 0.3113(3) 0.0760(18) Uani 1 1 d .
H61 H 0.504443 1.014024 0.287067 0.091 Uiso 1 1 calc R
C20 C 0.8114(3) 0.5452(2) 0.3554(3) 0.0523(12) Uani 1 1 d .
H20A H 0.852328 0.533262 0.390638 0.078 Uiso 1 1 calc GR
H20B H 0.836772 0.565652 0.313859 0.078 Uiso 1 1 calc GR
H20C H 0.782933 0.507648 0.339010 0.078 Uiso 1 1 calc GR
C56 C 0.7803(3) 1.1217(2) 0.4819(4) 0.0582(14) Uani 1 1 d .
H56A H 0.829376 1.146738 0.489413 0.070 Uiso 1 1 calc R
H56B H 0.796108 1.077299 0.476088 0.070 Uiso 1 1 calc R
C57 C 0.7382(4) 1.1441(3) 0.4130(3) 0.0632(15) Uani 1 1 d .
H57A H 0.779119 1.148077 0.374606 0.076 Uiso 1 1 calc R
H57B H 0.717017 1.186630 0.422359 0.076 Uiso 1 1 calc R
C53 C 0.6862(5) 1.1792(3) 0.6639(4) 0.077(2) Uani 1 1 d .
H53 H 0.696502 1.208988 0.700949 0.093 Uiso 1 1 calc R
C54 C 0.7391(5) 1.1738(3) 0.6049(4) 0.0731(19) Uani 1 1 d .
H54 H 0.784299 1.200485 0.602017 0.088 Uiso 1 1 calc R
C52 C 0.6203(5) 1.1420(3) 0.6680(3) 0.0725(18) Uani 1 1 d .
H52 H 0.584384 1.146743 0.707312 0.087 Uiso 1 1 calc R

loop_
_atom_site_aniso_label
_atom_site_aniso_U_11
_atom_site_aniso_U_22
_atom_site_aniso_U_33
_atom_site_aniso_U_23
_atom_site_aniso_U_13
_atom_site_aniso_U_12
Co1 0.0212(2) 0.0235(2) 0.0293(2) 0.0012(2) -0.0015(2) 0.00077(16)
Cl1 0.0353(5) 0.0351(4) 0.0387(5) 0.0009(4) -0.0109(4) 0.0040(4)
Cl2 0.0454(6) 0.0315(4) 0.0343(5) 0.0020(4) 0.0052(4) 0.0021(4)
N2 0.0229(13) 0.0252(12) 0.0262(15) 0.0004(12) -0.0016(12) -0.0007(10)
N1 0.0255(14) 0.0197(12) 0.0240(15) -0.0003(10) 0.0014(11) -0.0011(10)
N3 0.0277(14) 0.0214(12) 0.0292(14) 0.0004(13) -0.0037(14) -0.0009(10)
C40 0.033(2) 0.0253(17) 0.033(2) 0.0035(14) -0.0005(15) 0.0016(14)
C14 0.0283(17) 0.0270(16) 0.0305(19) 0.0033(13) 0.0021(14) -0.0010(13)
C42 0.0325(19) 0.0254(16) 0.0312(19) 0.0037(15) 0.0006(15) -0.0011(14)
C41 0.039(2) 0.0281(17) 0.0296(19) 0.0041(14) 0.0011(16) 0.0017(15)
C13 0.0278(18) 0.0239(16) 0.0309(18) 0.0040(14) -0.0004(15) -0.0012(14)
C2 0.0283(17) 0.0302(17) 0.044(2) 0.0049(15) 0.0008(16) 0.0020(14)
C12 0.0325(18) 0.0265(16) 0.0258(17) 0.0011(13) -0.0034(14) -0.0020(14)
C22 0.0262(17) 0.0259(16) 0.0321(18) 0.0016(14) -0.0021(14) 0.0022(14)
C4 0.0267(18) 0.0301(17) 0.044(2) 0.0011(16) -0.0037(16) -0.0019(15)
C8 0.0282(16) 0.0265(15) 0.0331(19) -0.0002(15) -0.0029(15) -0.0049(13)
C7 0.0344(19) 0.0302(17) 0.057(3) 0.0004(19) 0.001(2) 0.0052(15)
C5 0.0242(16) 0.0272(16) 0.0327(19) 0.0013(13) -0.0019(14) -0.0026(13)
C39 0.0340(18) 0.0252(16) 0.0300(18) -0.0006(14) 0.0022(15) 0.0000(14)
C16 0.0333(19) 0.0344(19) 0.0271(18) 0.0061(15) -0.0004(16) -0.0077(16)
C36 0.0331(17) 0.0257(15) 0.0334(17) 0.0016(16) 0.0007(18) -0.0050(13)
C3 0.0237(17) 0.039(2) 0.053(2) 0.0050(18) -0.0047(17) 0.0013(15)
C11 0.0302(19) 0.0219(15) 0.0286(18) 0.0001(14) 0.0007(14) -0.0003(13)
C6 0.0285(16) 0.0240(14) 0.0284(16) -0.0016(14) 0.0004(16) 0.0017(12)
C43 0.042(2) 0.0315(19) 0.036(2) 0.0026(16) 0.0040(17) 0.0059(17)
C37 0.0264(16) 0.0198(14) 0.034(2) 0.0033(13) -0.0019(14) -0.0019(12)
C38 0.0317(18) 0.0240(16) 0.0299(19) 0.0000(13) -0.0042(16) -0.0034(15)
C1 0.0245(15) 0.0236(14) 0.0273(17) 0.0029(13) 0.0015(14) 0.0024(12)
C31 0.039(2) 0.0345(19) 0.040(2) 0.0045(17) -0.0047(18) -0.0012(16)
C63 0.037(2) 0.041(2) 0.039(2) 0.0076(17) 0.0000(18) 0.0104(18)
C49 0.0307(19) 0.0311(18) 0.037(2) 0.0055(16) 0.0009(16) 0.0057(15)
C24 0.041(2) 0.0307(18) 0.037(2) -0.0005(16) -0.0032(17) -0.0020(16)
C15 0.0267(17) 0.0257(16) 0.0272(17) 0.0014(14) 0.0000(14) 0.0001(13)
C10 0.0243(16) 0.0222(15) 0.0283(17) 0.0010(13) -0.0009(14) -0.0002(13)
C23 0.0280(18) 0.0265(16) 0.0344(19) 0.0026(14) 0.0025(15) -0.0008(14)
C46 0.043(2) 0.0228(16) 0.0316(19) -0.0006(15) -0.0079(17) 0.0031(15)
C19 0.040(2) 0.0322(18) 0.0270(18) 0.0019(15) 0.0020(15) -0.0058(16)
C9 0.037(2) 0.0300(18) 0.065(3) -0.0005(19) -0.004(2) -0.0082(16)
C62 0.044(3) 0.080(4) 0.042(3) 0.002(2) 0.003(2) 0.007(2)
C28 0.035(2) 0.0272(17) 0.039(2) 0.0015(15) 0.0031(17) -0.0017(15)
C47 0.056(3) 0.042(2) 0.046(3) -0.008(2) -0.011(2) -0.006(2)
C50 0.046(2) 0.0321(17) 0.041(2) 0.0049(18) -0.004(2) 0.0150(16)
C44 0.063(3) 0.045(2) 0.033(2) 0.0041(19) 0.004(2) 0.003(2)
C55 0.063(3) 0.035(2) 0.059(3) 0.001(2) -0.018(3) 0.009(2)
C30 0.045(2) 0.049(2) 0.050(2) 0.010(2) -0.007(2) 0.0064(18)
C32 0.057(3) 0.041(2) 0.048(3) 0.010(2) -0.003(2) -0.003(2)
C25 0.057(3) 0.042(2) 0.040(2) -0.0008(19) -0.008(2) -0.004(2)
C18 0.048(3) 0.055(3) 0.040(2) -0.007(2) 0.004(2) -0.011(2)
C21 0.056(3) 0.047(2) 0.033(2) 0.0045(19) -0.003(2) -0.015(2)
C27 0.047(2) 0.0278(18) 0.050(2) -0.0010(18) 0.010(2) 0.0040(17)
C26 0.066(3) 0.033(2) 0.041(2) -0.0050(18) 0.006(2) 0.000(2)
C35 0.037(2) 0.0315(18) 0.044(2) -0.0023(17) 0.0031(18) -0.0044(16)
C17 0.060(3) 0.049(3) 0.044(3) 0.014(2) -0.012(2) -0.003(2)
C29 0.032(2) 0.041(2) 0.051(3) 0.0011(19) -0.0001(19) 0.0070(17)
C51 0.067(3) 0.055(3) 0.042(3) -0.001(2) -0.001(2) 0.023(3)
C48 0.057(3) 0.037(2) 0.032(2) 0.0017(17) -0.0036(19) 0.0009(19)
C34 0.052(3) 0.042(2) 0.049(3) -0.004(2) 0.016(2) -0.005(2)
C33 0.069(3) 0.048(3) 0.045(3) 0.007(2) 0.014(2) -0.012(2)
C60 0.081(4) 0.104(5) 0.045(3) 0.011(3) 0.003(3) 0.039(4)
C45 0.058(3) 0.064(3) 0.062(3) -0.008(3) 0.021(3) -0.011(3)
C59 0.095(5) 0.063(3) 0.045(3) 0.015(2) 0.019(3) 0.032(3)
C58 0.063(3) 0.042(2) 0.040(2) 0.0068(19) 0.011(2) 0.017(2)
C61 0.057(3) 0.120(6) 0.052(3) -0.009(4) -0.013(3) 0.016(4)
C20 0.063(3) 0.050(3) 0.044(3) -0.004(2) 0.018(2) -0.004(2)
C56 0.052(3) 0.036(2) 0.086(4) 0.004(3) 0.002(3) -0.004(2)
C57 0.078(4) 0.043(3) 0.069(4) 0.007(2) 0.024(3) -0.004(3)
C53 0.116(6) 0.049(3) 0.066(4) -0.014(3) -0.036(4) 0.035(4)
C54 0.093(5) 0.038(3) 0.089(5) -0.003(3) -0.033(4) 0.010(3)
C52 0.109(5) 0.063(3) 0.046(3) -0.001(3) -0.008(3) 0.041(4)

loop_
_atom_type_symbol
_atom_type_description
_atom_type_scat_dispersion_real
_atom_type_scat_dispersion_imag
_atom_type_scat_source
C C 0.0033 0.0016 'International Tables Vol C Tables 4.2.6.8 and 6.1.1.4'
H H 0.0000 0.0000 'International Tables Vol C Tables 4.2.6.8 and 6.1.1.4'
Cl Cl 0.1484 0.1585 'International Tables Vol C Tables 4.2.6.8 and 6.1.1.4'
Co Co 0.3494 0.9721 'International Tables Vol C Tables 4.2.6.8 and 6.1.1.4'
N N 0.0061 0.0033 'International Tables Vol C Tables 4.2.6.8 and 6.1.1.4'

loop_
_geom_angle_atom_site_label_1
_geom_angle_atom_site_label_2
_geom_angle_atom_site_label_3
_geom_angle
Cl1 Co1 Cl2 116.14(5)
Cl1 Co1 N1 97.73(8)
Cl1 Co1 N3 97.77(8)
N2 Co1 Cl1 138.51(9)
N2 Co1 Cl2 105.35(9)
N2 Co1 N1 75.23(10)
N2 Co1 N3 74.89(10)
N1 Co1 Cl2 99.06(8)
N1 Co1 N3 148.39(10)
N3 Co1 Cl2 98.55(9)
C5 N2 Co1 119.1(2)
C1 N2 Co1 119.8(2)
C1 N2 C5 120.9(3)
C6 N1 Co1 113.8(2)
C6 N1 C10 119.5(3)
C10 N1 Co1 126.5(2)
C8 N3 Co1 114.1(2)
C8 N3 C37 122.8(3)
C37 N3 Co1 123.1(2)
C41 C40 C39 118.8(3)
C41 C40 C49 123.5(3)
C39 C40 C49 117.6(3)
C13 C14 H14 118.9
C13 C14 C15 122.2(3)
C15 C14 H14 118.9
C41 C42 C43 118.7(3)
C37 C42 C41 118.4(3)
C37 C42 C43 122.7(3)
C40 C41 C42 121.1(4)
C40 C41 H41 119.4
C42 C41 H41 119.4
C14 C13 C12 118.1(3)
C14 C13 C22 121.5(3)
C12 C13 C22 120.3(3)
C3 C2 H2 120.8
C1 C2 H2 120.8
C1 C2 C3 118.5(3)
C13 C12 H12 118.9
C13 C12 C11 122.2(3)
C11 C12 H12 118.9
C13 C22 H22 105.8
C36 C22 C13 112.0(3)
C36 C22 H22 105.8
C36 C22 C23 111.7(3)
C23 C22 C13 114.9(3)
C23 C22 H22 105.8
C5 C4 H4 120.6
C3 C4 H4 120.6
C3 C4 C5 118.8(3)
N3 C8 C5 115.8(3)
N3 C8 C9 125.9(3)
C5 C8 C9 118.2(3)
H7A C7 H7B 109.5
H7A C7 H7C 109.5
H7B C7 H7C 109.5
C6 C7 H7A 109.5
C6 C7 H7B 109.5
C6 C7 H7C 109.5
N2 C5 C4 120.6(3)
N2 C5 C8 115.1(3)
C4 C5 C8 124.2(3)
C40 C39 H39 118.8
C40 C39 C38 122.3(3)
C38 C39 H39 118.8
C15 C16 H16 107.6
C15 C16 C17 111.3(3)
C18 C16 H16 107.6
C18 C16 C15 112.4(3)
C18 C16 C17 109.9(4)
C17 C16 H16 107.6
C31 C36 C22 124.3(3)
C35 C36 C22 116.8(3)
C35 C36 C31 118.8(4)
C2 C3 H3 119.9
C4 C3 C2 120.3(4)
C4 C3 H3 119.9
C12 C11 C19 119.8(3)
C10 C11 C12 118.0(3)
C10 C11 C19 122.1(3)
N1 C6 C7 126.1(3)
N1 C6 C1 116.2(3)
C1 C6 C7 117.7(3)
C42 C43 H43 107.7
C42 C43 C45 110.1(3)
C44 C43 C42 113.7(4)
C44 C43 H43 107.7
C44 C43 C45 109.8(4)
C45 C43 H43 107.7
C42 C37 N3 118.3(3)
C42 C37 C38 121.8(3)
C38 C37 N3 119.6(3)
C39 C38 C46 118.9(3)
C37 C38 C39 117.3(3)
C37 C38 C46 123.5(3)
N2 C1 C2 121.0(3)
N2 C1 C6 114.5(3)
C2 C1 C6 124.5(3)
C36 C31 C30 126.9(4)
C36 C31 C32 118.0(4)
C32 C31 C30 115.1(4)
C62 C63 C49 115.2(4)
C58 C63 C49 126.9(4)
C58 C63 C62 117.8(4)
C40 C49 H49 104.4
C63 C49 C40 115.5(3)
C63 C49 H49 104.4
C50 C49 C40 111.0(3)
C50 C49 C63 115.5(3)
C50 C49 H49 104.4
C23 C24 H24 119.3
C23 C24 C25 121.4(4)
C25 C24 H24 119.3
C14 C15 C16 117.9(3)
C10 C15 C14 118.1(3)
C10 C15 C16 124.0(3)
C11 C10 N1 118.6(3)
C15 C10 N1 120.2(3)
C15 C10 C11 121.2(3)
C24 C23 C22 119.7(3)
C24 C23 C28 119.1(4)
C28 C23 C22 121.1(3)
C38 C46 H46 108.1
C38 C46 C47 109.6(3)
C38 C46 C48 114.1(3)
C47 C46 H46 108.1
C48 C46 H46 108.1
C48 C46 C47 108.5(4)
C11 C19 H19 107.7
C11 C19 C21 112.0(3)
C11 C19 C20 111.1(3)
C21 C19 H19 107.7
C20 C19 H19 107.7
C20 C19 C21 110.4(4)
C8 C9 H9A 109.5
C8 C9 H9B 109.5
C8 C9 H9C 109.5
H9A C9 H9B 109.5
H9A C9 H9C 109.5
H9B C9 H9C 109.5
C63 C62 H62 118.9
C61 C62 C63 122.1(6)
C61 C62 H62 118.9
C23 C28 C29 119.9(4)
C27 C28 C23 118.9(4)
C27 C28 C29 121.0(4)
C46 C47 H47A 109.5
C46 C47 H47B 109.5
C46 C47 H47C 109.5
H47A C47 H47B 109.5
H47A C47 H47C 109.5
H47B C47 H47C 109.5
C55 C50 C49 121.2(4)
C51 C50 C49 119.8(4)
C51 C50 C55 118.9(5)
C43 C44 H44A 109.5
C43 C44 H44B 109.5
C43 C44 H44C 109.5
H44A C44 H44B 109.5
H44A C44 H44C 109.5
H44B C44 H44C 109.5
C50 C55 C56 118.8(4)
C50 C55 C54 118.5(6)
C54 C55 C56 122.7(5)
C31 C30 H30A 107.1
C31 C30 H30B 107.1
C31 C30 C29 120.8(4)
H30A C30 H30B 106.8
C29 C30 H30A 107.1
C29 C30 H30B 107.1
C31 C32 H32 119.0
C33 C32 C31 121.9(4)
C33 C32 H32 119.0
C24 C25 H25 120.3
C26 C25 C24 119.3(4)
C26 C25 H25 120.3
C16 C18 H18A 109.5
C16 C18 H18B 109.5
C16 C18 H18C 109.5
H18A C18 H18B 109.5
H18A C18 H18C 109.5
H18B C18 H18C 109.5
C19 C21 H21A 109.5
C19 C21 H21B 109.5
C19 C21 H21C 109.5
H21A C21 H21B 109.5
H21A C21 H21C 109.5
H21B C21 H21C 109.5
C28 C27 H27 119.2
C26 C27 C28 121.6(4)
C26 C27 H27 119.2
C25 C26 C27 119.6(4)
C25 C26 H26 120.2
C27 C26 H26 120.2
C36 C35 H35 118.7
C34 C35 C36 122.6(4)
C34 C35 H35 118.7
C16 C17 H17A 109.5
C16 C17 H17B 109.5
C16 C17 H17C 109.5
H17A C17 H17B 109.5
H17A C17 H17C 109.5
H17B C17 H17C 109.5
C28 C29 C30 111.6(4)
C28 C29 H29A 109.3
C28 C29 H29B 109.3
C30 C29 H29A 109.3
C30 C29 H29B 109.3
H29A C29 H29B 108.0
C50 C51 H51 119.5
C52 C51 C50 121.0(6)
C52 C51 H51 119.5
C46 C48 H48A 109.5
C46 C48 H48B 109.5
C46 C48 H48C 109.5
H48A C48 H48B 109.5
H48A C48 H48C 109.5
H48B C48 H48C 109.5
C35 C34 H34 120.6
C35 C34 C33 118.7(4)
C33 C34 H34 120.6
C32 C33 C34 119.9(4)
C32 C33 H33 120.1
C34 C33 H33 120.1
C59 C60 H60 119.7
C59 C60 C61 120.5(6)
C61 C60 H60 119.7
C43 C45 H45A 109.5
C43 C45 H45B 109.5
C43 C45 H45C 109.5
H45A C45 H45B 109.5
H45A C45 H45C 109.5
H45B C45 H45C 109.5
C60 C59 H59 119.3
C60 C59 C58 121.4(6)
C58 C59 H59 119.3
C63 C58 C59 119.4(5)
C63 C58 C57 125.7(4)
C59 C58 C57 114.9(5)
C62 C61 H61 120.7
C60 C61 C62 118.6(6)
C60 C61 H61 120.7
C19 C20 H20A 109.5
C19 C20 H20B 109.5
C19 C20 H20C 109.5
H20A C20 H20B 109.5
H20A C20 H20C 109.5
H20B C20 H20C 109.5
C55 C56 H56A 109.3
C55 C56 H56B 109.3
H56A C56 H56B 108.0
C57 C56 C55 111.5(4)
C57 C56 H56A 109.3
C57 C56 H56B 109.3
C58 C57 H57A 107.8
C58 C57 H57B 107.8
C56 C57 C58 118.2(4)
C56 C57 H57A 107.8
C56 C57 H57B 107.8
H57A C57 H57B 107.1
C54 C53 H53 119.9
C52 C53 H53 119.9
C52 C53 C54 120.2(6)
C55 C54 H54 119.7
C53 C54 C55 120.6(7)
C53 C54 H54 119.7
C51 C52 H52 119.7
C53 C52 C51 120.7(6)
C53 C52 H52 119.7

loop_
_geom_bond_atom_site_label_1
_geom_bond_atom_site_label_2
_geom_bond_distance
Co1 Cl1 2.2353(11)
Co1 Cl2 2.2617(12)
Co1 N2 2.036(3)
Co1 N1 2.249(3)
Co1 N3 2.254(3)
N2 C5 1.344(4)
N2 C1 1.337(4)
N1 C6 1.280(4)
N1 C10 1.445(4)
N3 C8 1.275(4)
N3 C37 1.444(4)
C40 C41 1.382(5)
C40 C39 1.386(5)
C40 C49 1.545(5)
C14 H14 0.9300
C14 C13 1.383(5)
C14 C15 1.406(5)
C42 C41 1.408(5)
C42 C43 1.528(6)
C42 C37 1.394(5)
C41 H41 0.9300
C13 C12 1.384(5)
C13 C22 1.538(5)
C2 H2 0.9300
C2 C3 1.385(5)
C2 C1 1.384(5)
C12 H12 0.9300
C12 C11 1.404(5)
C22 H22 0.9800
C22 C36 1.514(5)
C22 C23 1.526(5)
C4 H4 0.9300
C4 C5 1.388(5)
C4 C3 1.374(5)
C8 C5 1.487(5)
C8 C9 1.508(5)
C7 H7A 0.9600
C7 H7B 0.9600
C7 H7C 0.9600
C7 C6 1.505(5)
C39 H39 0.9300
C39 C38 1.402(5)
C16 H16 0.9800
C16 C15 1.520(5)
C16 C18 1.513(6)
C16 C17 1.525(6)
C36 C31 1.406(5)
C36 C35 1.395(6)
C3 H3 0.9300
C11 C10 1.404(5)
C11 C19 1.515(5)
C6 C1 1.500(5)
C43 H43 0.9800
C43 C44 1.523(6)
C43 C45 1.530(6)
C37 C38 1.399(5)
C38 C46 1.520(5)
C31 C30 1.520(6)
C31 C32 1.409(6)
C63 C49 1.533(6)
C63 C62 1.413(7)
C63 C58 1.388(6)
C49 H49 0.9800
C49 C50 1.515(6)
C24 H24 0.9300
C24 C23 1.382(6)
C24 C25 1.398(6)
C15 C10 1.395(5)
C23 C28 1.407(5)
C46 H46 0.9800
C46 C47 1.538(6)
C46 C48 1.528(6)
C19 H19 0.9800
C19 C21 1.538(6)
C19 C20 1.531(6)
C9 H9A 0.9600
C9 H9B 0.9600
C9 H9C 0.9600
C62 H62 0.9300
C62 C61 1.378(8)
C28 C27 1.386(6)
C28 C29 1.499(6)
C47 H47A 0.9600
C47 H47B 0.9600
C47 H47C 0.9600
C50 C55 1.392(7)
C50 C51 1.387(7)
C44 H44A 0.9600
C44 H44B 0.9600
C44 H44C 0.9600
C55 C56 1.524(8)
C55 C54 1.404(8)
C30 H30A 0.9700
C30 H30B 0.9700
C30 C29 1.528(7)
C32 H32 0.9300
C32 C33 1.382(7)
C25 H25 0.9300
C25 C26 1.381(7)
C18 H18A 0.9600
C18 H18B 0.9600
C18 H18C 0.9600
C21 H21A 0.9600
C21 H21B 0.9600
C21 H21C 0.9600
C27 H27 0.9300
C27 C26 1.385(7)
C26 H26 0.9300
C35 H35 0.9300
C35 C34 1.382(6)
C17 H17A 0.9600
C17 H17B 0.9600
C17 H17C 0.9600
C29 H29A 0.9700
C29 H29B 0.9700
C51 H51 0.9300
C51 C52 1.378(8)
C48 H48A 0.9600
C48 H48B 0.9600
C48 H48C 0.9600
C34 H34 0.9300
C34 C33 1.388(7)
C33 H33 0.9300
C60 H60 0.9300
C60 C59 1.370(10)
C60 C61 1.376(10)
C45 H45A 0.9600
C45 H45B 0.9600
C45 H45C 0.9600
C59 H59 0.9300
C59 C58 1.393(7)
C58 C57 1.508(8)
C61 H61 0.9300
C20 H20A 0.9600
C20 H20B 0.9600
C20 H20C 0.9600
C56 H56A 0.9700
C56 H56B 0.9700
C56 C57 1.500(9)
C57 H57A 0.9700
C57 H57B 0.9700
C53 H53 0.9300
C53 C54 1.382(11)
C53 C52 1.333(10)
C54 H54 0.9300
C52 H52 0.9300
